data_1564690
loop_
_publ_author_name
'Sung, Jiha'

_publ_section_title
;
 Ethyl
 2-[(<i>E</i>)-({2,4-dimethoxy-6-[2-(4-methoxyphenyl)ethenyl]benzylidene}amino)oxy]acetate
;
_journal_coeditor_code HB4391
_journal_issue 9
_journal_name_full IUCrData
_journal_page_first x210950
_journal_paper_doi 10.1107/S2414314621009500
_journal_volume 6
_journal_year 2021
_chemical_formula_iupac 'C22 H25 N O6'
_chemical_formula_moiety 'C22 H25 N O6'
_chemical_formula_sum 'C22 H25 N O6'
_chemical_formula_weight 399.43
_chemical_name_systematic
;
Ethyl 2-[(<i>E</i>)-({2,4-dimethoxy-6-[2-(4-methoxyphenyl)ethenyl]\
benzylidene}amino)oxy]acetate
;
_space_group_IT_number 14
_space_group_name_Hall '-P 2yn'
_space_group_name_H-M_alt 'P 1 21/n 1'
_symmetry_cell_setting monoclinic
_symmetry_space_group_name_Hall '-P 2yn'
_symmetry_space_group_name_H-M 'P 1 21/n 1'
_atom_sites_solution_hydrogens geom
_atom_sites_solution_primary direct
_atom_sites_solution_secondary difmap
_audit_creation_method SHELXTL
_cell_angle_alpha 90.00
_cell_angle_beta 100.148(3)
_cell_angle_gamma 90.00
_cell_formula_units_Z 4
_cell_length_a 11.3656(9)
_cell_length_b 7.0636(5)
_cell_length_c 26.035(2)
_cell_measurement_reflns_used 9916
_cell_measurement_temperature 193(2)
_cell_measurement_theta_max 28.22
_cell_measurement_theta_min 2.38
_cell_volume 2057.4(3)
_computing_cell_refinement
;
SAINT (Bruker, 2012)
;
_computing_data_collection
;
APEX2 (Bruker, 2012)
;
_computing_data_reduction
;
SAINT (Bruker, 2012)
;
_computing_molecular_graphics
;
SHELXTL (Sheldrick, 2008)
;
_computing_publication_material
;
publCIF (Westrip, 2010)
;
_computing_structure_refinement
;
SHELXL2014 (Sheldrick, 2015)
;
_computing_structure_solution
;
SHELXS (Sheldrick, 2008)
;
_diffrn_ambient_temperature 193(2)
_diffrn_measured_fraction_theta_full 0.995
_diffrn_measured_fraction_theta_max 0.995
_diffrn_measurement_device_type 'PHOTON 100 CMOS'
_diffrn_measurement_method '\f and \w scans'
_diffrn_radiation_monochromator graphite
_diffrn_radiation_source 'fine-focus sealed tube'
_diffrn_radiation_type MoK\a
_diffrn_radiation_wavelength 0.71073
_diffrn_reflns_av_R_equivalents 0.0517
_diffrn_reflns_av_sigmaI/netI 0.0238
_diffrn_reflns_limit_h_max 15
_diffrn_reflns_limit_h_min -15
_diffrn_reflns_limit_k_max 9
_diffrn_reflns_limit_k_min -9
_diffrn_reflns_limit_l_max 34
_diffrn_reflns_limit_l_min -34
_diffrn_reflns_number 72604
_diffrn_reflns_theta_full 28.43
_diffrn_reflns_theta_max 28.43
_diffrn_reflns_theta_min 2.11
_exptl_absorpt_coefficient_mu 0.094
_exptl_absorpt_correction_type none
_exptl_crystal_colour colourless
_exptl_crystal_density_diffrn 1.290
_exptl_crystal_density_method 'not measured'
_exptl_crystal_description Block
_exptl_crystal_F_000 848
_exptl_crystal_size_max 0.36
_exptl_crystal_size_mid 0.19
_exptl_crystal_size_min 0.10
_refine_diff_density_max 0.315
_refine_diff_density_min -0.185
_refine_ls_extinction_method none
_refine_ls_goodness_of_fit_ref 1.056
_refine_ls_hydrogen_treatment constr
_refine_ls_matrix_type full
_refine_ls_number_parameters 266
_refine_ls_number_reflns 5157
_refine_ls_number_restraints 0
_refine_ls_restrained_S_all 1.056
_refine_ls_R_factor_all 0.0545
_refine_ls_R_factor_gt 0.0458
_refine_ls_shift/su_max 0.001
_refine_ls_shift/su_mean 0.000
_refine_ls_structure_factor_coef Fsqd
_refine_ls_weighting_details 'calc w=1/[\s^2^(Fo^2^)+(0.0616P)^2^+0.7810P] where P=(Fo^2^+2Fc^2^)/3'
_refine_ls_weighting_scheme calc
_refine_ls_wR_factor_gt 0.1245
_refine_ls_wR_factor_ref 0.1330
_reflns_number_gt 4367
_reflns_number_total 5157
_reflns_threshold_expression >2sigma(I)
_cod_data_source_file hb4391sup1.cif
_cod_data_source_block I
_cod_original_sg_symbol_H-M P21/n
_cod_database_code 1564690

loop_
_symmetry_equiv_pos_as_xyz
'x, y, z'
'-x+1/2, y+1/2, -z+1/2'
'-x, -y, -z'
'x-1/2, -y-1/2, z-1/2'

loop_
_atom_site_type_symbol
_atom_site_label
_atom_site_fract_x
_atom_site_fract_y
_atom_site_fract_z
_atom_site_U_iso_or_equiv
_atom_site_adp_type
_atom_site_calc_flag
_atom_site_refinement_flags
_atom_site_occupancy
_atom_site_symmetry_multiplicity
_atom_site_disorder_assembly
_atom_site_disorder_group
C C1 0.24155(11) 0.2768(2) 0.96981(5) 0.0339(3) Uani d . 1 1 . .
C C2 0.27638(11) 0.2914(2) 0.92163(5) 0.0330(3) Uani d . 1 1 . .
H H2 0.2175 0.3046 0.8911 0.040 Uiso calc R 1 1 . .
C C3 0.39681(11) 0.28708(17) 0.91753(5) 0.0289(2) Uani d . 1 1 . .
C C4 0.48435(11) 0.26856(17) 0.96321(5) 0.0277(2) Uani d . 1 1 . .
C C5 0.44554(11) 0.25016(17) 1.01146(5) 0.0292(3) Uani d . 1 1 . .
C C6 0.32511(12) 0.25393(19) 1.01513(5) 0.0331(3) Uani d . 1 1 . .
H H6 0.3005 0.2411 1.0480 0.040 Uiso calc R 1 1 . .
O O1 0.12111(9) 0.28900(18) 0.96906(4) 0.0448(3) Uani d . 1 1 . .
C C7 0.08045(14) 0.2768(3) 1.01766(7) 0.0531(4) Uani d . 1 1 . .
H H7A 0.1001 0.1517 1.0331 0.080 Uiso calc R 1 1 . .
H H7B -0.0063 0.2954 1.0120 0.080 Uiso calc R 1 1 . .
H H7C 0.1196 0.3748 1.0413 0.080 Uiso calc R 1 1 . .
C C8 0.42894(11) 0.31089(18) 0.86556(5) 0.0300(3) Uani d . 1 1 . .
H H8 0.5016 0.3741 0.8633 0.036 Uiso calc R 1 1 . .
C C9 0.36217(12) 0.24905(18) 0.82140(5) 0.0318(3) Uani d . 1 1 . .
H H9 0.2942 0.1749 0.8247 0.038 Uiso calc R 1 1 . .
C C10 0.38336(11) 0.28418(17) 0.76843(5) 0.0286(2) Uani d . 1 1 . .
C C11 0.31500(12) 0.18938(19) 0.72667(5) 0.0345(3) Uani d . 1 1 . .
H H11 0.2584 0.0980 0.7335 0.041 Uiso calc R 1 1 . .
C C12 0.32681(12) 0.2241(2) 0.67544(5) 0.0349(3) Uani d . 1 1 . .
H H12 0.2800 0.1555 0.6478 0.042 Uiso calc R 1 1 . .
C C13 0.40742(11) 0.35951(19) 0.66487(5) 0.0316(3) Uani d . 1 1 . .
C C14 0.47781(12) 0.4548(2) 0.70595(5) 0.0353(3) Uani d . 1 1 . .
H H14 0.5341 0.5465 0.6989 0.042 Uiso calc R 1 1 . .
C C15 0.46637(11) 0.41688(19) 0.75671(5) 0.0326(3) Uani d . 1 1 . .
H H15 0.5158 0.4820 0.7843 0.039 Uiso calc R 1 1 . .
O O2 0.42356(9) 0.40901(17) 0.61580(4) 0.0428(3) Uani d . 1 1 . .
C C16 0.34007(14) 0.3337(2) 0.57350(5) 0.0425(3) Uani d . 1 1 . .
H H16A 0.3487 0.1958 0.5726 0.064 Uiso calc R 1 1 . .
H H16B 0.3554 0.3877 0.5406 0.064 Uiso calc R 1 1 . .
H H16C 0.2587 0.3658 0.5781 0.064 Uiso calc R 1 1 . .
C C17 0.61356(11) 0.27478(18) 0.96420(5) 0.0303(3) Uani d . 1 1 . .
H H17 0.6643 0.3104 0.9957 0.036 Uiso calc R 1 1 . .
N N1 0.66105(10) 0.23457(17) 0.92473(5) 0.0345(3) Uani d . 1 1 . .
O O3 0.78758(8) 0.25945(16) 0.93779(4) 0.0390(2) Uani d . 1 1 . .
C C18 0.83580(12) 0.2301(2) 0.89191(5) 0.0375(3) Uani d . 1 1 . .
H H18A 0.8035 0.1106 0.8752 0.045 Uiso calc R 1 1 . .
H H18B 0.9236 0.2164 0.9014 0.045 Uiso calc R 1 1 . .
C C19 0.80732(11) 0.3908(2) 0.85321(5) 0.0339(3) Uani d . 1 1 . .
O O4 0.75832(12) 0.53568(17) 0.86054(4) 0.0531(3) Uani d . 1 1 . .
O O5 0.84641(9) 0.34797(14) 0.80913(4) 0.0372(2) Uani d . 1 1 . .
C C20 0.83492(14) 0.4957(2) 0.76952(6) 0.0411(3) Uani d . 1 1 . .
H H20A 0.8764 0.6119 0.7842 0.049 Uiso calc R 1 1 . .
H H20B 0.7496 0.5263 0.7574 0.049 Uiso calc R 1 1 . .
C C21 0.88974(16) 0.4244(2) 0.72495(6) 0.0469(4) Uani d . 1 1 . .
H H21A 0.9724 0.3852 0.7379 0.070 Uiso calc R 1 1 . .
H H21B 0.8890 0.5253 0.6991 0.070 Uiso calc R 1 1 . .
H H21C 0.8437 0.3159 0.7087 0.070 Uiso calc R 1 1 . .
O O6 0.53333(8) 0.22915(15) 1.05405(4) 0.0364(2) Uani d . 1 1 . .
C C22 0.49803(13) 0.1985(2) 1.10347(5) 0.0378(3) Uani d . 1 1 . .
H H22A 0.4497 0.3057 1.1116 0.057 Uiso calc R 1 1 . .
H H22B 0.5693 0.1868 1.1306 0.057 Uiso calc R 1 1 . .
H H22C 0.4508 0.0819 1.1021 0.057 Uiso calc R 1 1 . .

loop_
_atom_site_aniso_label
_atom_site_aniso_U_11
_atom_site_aniso_U_22
_atom_site_aniso_U_33
_atom_site_aniso_U_12
_atom_site_aniso_U_13
_atom_site_aniso_U_23
C1 0.0266(6) 0.0382(7) 0.0379(7) -0.0006(5) 0.0081(5) -0.0013(5)
C2 0.0281(6) 0.0381(7) 0.0321(6) -0.0002(5) 0.0032(5) 0.0024(5)
C3 0.0298(6) 0.0278(6) 0.0294(6) -0.0010(4) 0.0064(5) 0.0012(4)
C4 0.0272(6) 0.0263(5) 0.0301(6) -0.0011(4) 0.0064(5) 0.0013(4)
C5 0.0289(6) 0.0291(6) 0.0292(6) -0.0016(5) 0.0043(5) 0.0006(4)
C6 0.0322(6) 0.0374(7) 0.0311(6) -0.0022(5) 0.0094(5) -0.0001(5)
O1 0.0264(5) 0.0684(7) 0.0408(6) 0.0001(5) 0.0090(4) -0.0012(5)
C7 0.0330(7) 0.0821(13) 0.0477(9) -0.0010(7) 0.0162(6) -0.0021(8)
C8 0.0271(6) 0.0304(6) 0.0326(6) 0.0004(5) 0.0061(5) 0.0048(5)
C9 0.0303(6) 0.0316(6) 0.0341(6) -0.0029(5) 0.0074(5) 0.0039(5)
C10 0.0268(6) 0.0281(6) 0.0309(6) 0.0015(4) 0.0045(5) 0.0018(5)
C11 0.0333(6) 0.0345(6) 0.0358(7) -0.0100(5) 0.0061(5) -0.0003(5)
C12 0.0334(6) 0.0379(7) 0.0321(6) -0.0081(5) 0.0022(5) -0.0044(5)
C13 0.0273(6) 0.0373(7) 0.0304(6) -0.0002(5) 0.0057(5) 0.0016(5)
C14 0.0312(6) 0.0397(7) 0.0350(6) -0.0109(5) 0.0054(5) 0.0017(5)
C15 0.0297(6) 0.0348(6) 0.0322(6) -0.0067(5) 0.0019(5) -0.0017(5)
O2 0.0401(5) 0.0590(7) 0.0291(5) -0.0104(5) 0.0056(4) 0.0025(4)
C16 0.0421(8) 0.0555(9) 0.0295(6) -0.0012(7) 0.0051(5) -0.0033(6)
C17 0.0284(6) 0.0322(6) 0.0300(6) -0.0013(5) 0.0047(5) 0.0033(5)
N1 0.0249(5) 0.0428(6) 0.0359(6) -0.0018(4) 0.0051(4) -0.0024(5)
O3 0.0242(4) 0.0627(7) 0.0298(5) -0.0004(4) 0.0043(4) 0.0036(4)
C18 0.0289(6) 0.0509(8) 0.0338(7) 0.0070(6) 0.0088(5) 0.0046(6)
C19 0.0295(6) 0.0409(7) 0.0321(6) 0.0007(5) 0.0077(5) -0.0026(5)
O4 0.0706(8) 0.0481(6) 0.0457(6) 0.0193(6) 0.0240(6) 0.0018(5)
O5 0.0441(5) 0.0364(5) 0.0340(5) 0.0062(4) 0.0152(4) 0.0023(4)
C20 0.0522(8) 0.0357(7) 0.0373(7) 0.0025(6) 0.0135(6) 0.0047(6)
C21 0.0599(10) 0.0449(8) 0.0402(7) -0.0093(7) 0.0206(7) 0.0001(6)
O6 0.0310(5) 0.0507(6) 0.0272(4) -0.0017(4) 0.0044(4) 0.0043(4)
C22 0.0400(7) 0.0465(8) 0.0268(6) -0.0043(6) 0.0055(5) -0.0001(5)

loop_
_atom_type_symbol
_atom_type_description
_atom_type_scat_dispersion_real
_atom_type_scat_dispersion_imag
_atom_type_scat_source
C C 0.0033 0.0016 'International Tables Vol C Tables 4.2.6.8 and 6.1.1.4'
H H 0.0000 0.0000 'International Tables Vol C Tables 4.2.6.8 and 6.1.1.4'
N N 0.0061 0.0033 'International Tables Vol C Tables 4.2.6.8 and 6.1.1.4'
O O 0.0106 0.0060 'International Tables Vol C Tables 4.2.6.8 and 6.1.1.4'

loop_
_geom_angle_atom_site_label_1
_geom_angle_atom_site_label_2
_geom_angle_atom_site_label_3
_geom_angle_site_symmetry_1
_geom_angle_site_symmetry_3
_geom_angle
_geom_angle_publ_flag
O1 C1 C2 . . 115.30(12) ?
O1 C1 C6 . . 123.55(12) ?
C2 C1 C6 . . 121.14(12) ?
C1 C2 C3 . . 120.65(12) ?
C1 C2 H2 . . 119.7 ?
C3 C2 H2 . . 119.7 ?
C2 C3 C4 . . 119.52(11) ?
C2 C3 C8 . . 118.33(11) ?
C4 C3 C8 . . 122.09(11) ?
C5 C4 C3 . . 118.25(11) ?
C5 C4 C17 . . 117.23(11) ?
C3 C4 C17 . . 124.47(11) ?
O6 C5 C6 . . 122.35(11) ?
O6 C5 C4 . . 115.86(11) ?
C6 C5 C4 . . 121.79(12) ?
C1 C6 C5 . . 118.61(12) ?
C1 C6 H6 . . 120.7 ?
C5 C6 H6 . . 120.7 ?
C1 O1 C7 . . 117.64(12) ?
O1 C7 H7A . . 109.5 ?
O1 C7 H7B . . 109.5 ?
H7A C7 H7B . . 109.5 ?
O1 C7 H7C . . 109.5 ?
H7A C7 H7C . . 109.5 ?
H7B C7 H7C . . 109.5 ?
C9 C8 C3 . . 123.98(12) ?
C9 C8 H8 . . 118.0 ?
C3 C8 H8 . . 118.0 ?
C8 C9 C10 . . 126.42(12) ?
C8 C9 H9 . . 116.8 ?
C10 C9 H9 . . 116.8 ?
C11 C10 C15 . . 117.15(12) ?
C11 C10 C9 . . 119.55(11) ?
C15 C10 C9 . . 123.24(11) ?
C12 C11 C10 . . 122.11(12) ?
C12 C11 H11 . . 118.9 ?
C10 C11 H11 . . 118.9 ?
C13 C12 C11 . . 119.53(12) ?
C13 C12 H12 . . 120.2 ?
C11 C12 H12 . . 120.2 ?
O2 C13 C12 . . 124.35(12) ?
O2 C13 C14 . . 116.15(11) ?
C12 C13 C14 . . 119.49(12) ?
C15 C14 C13 . . 120.32(12) ?
C15 C14 H14 . . 119.8 ?
C13 C14 H14 . . 119.8 ?
C14 C15 C10 . . 121.36(12) ?
C14 C15 H15 . . 119.3 ?
C10 C15 H15 . . 119.3 ?
C13 O2 C16 . . 116.50(11) ?
O2 C16 H16A . . 109.5 ?
O2 C16 H16B . . 109.5 ?
H16A C16 H16B . . 109.5 ?
O2 C16 H16C . . 109.5 ?
H16A C16 H16C . . 109.5 ?
H16B C16 H16C . . 109.5 ?
N1 C17 C4 . . 123.02(12) ?
N1 C17 H17 . . 118.5 ?
C4 C17 H17 . . 118.5 ?
C17 N1 O3 . . 109.39(11) ?
C18 O3 N1 . . 107.72(10) ?
O3 C18 C19 . . 112.50(11) ?
O3 C18 H18A . . 109.1 ?
C19 C18 H18A . . 109.1 ?
O3 C18 H18B . . 109.1 ?
C19 C18 H18B . . 109.1 ?
H18A C18 H18B . . 107.8 ?
O4 C19 O5 . . 124.44(13) ?
O4 C19 C18 . . 125.86(12) ?
O5 C19 C18 . . 109.70(11) ?
C19 O5 C20 . . 116.35(11) ?
O5 C20 C21 . . 108.06(12) ?
O5 C20 H20A . . 110.1 ?
C21 C20 H20A . . 110.1 ?
O5 C20 H20B . . 110.1 ?
C21 C20 H20B . . 110.1 ?
H20A C20 H20B . . 108.4 ?
C20 C21 H21A . . 109.5 ?
C20 C21 H21B . . 109.5 ?
H21A C21 H21B . . 109.5 ?
C20 C21 H21C . . 109.5 ?
H21A C21 H21C . . 109.5 ?
H21B C21 H21C . . 109.5 ?
C5 O6 C22 . . 117.86(10) ?
O6 C22 H22A . . 109.5 ?
O6 C22 H22B . . 109.5 ?
H22A C22 H22B . . 109.5 ?
O6 C22 H22C . . 109.5 ?
H22A C22 H22C . . 109.5 ?
H22B C22 H22C . . 109.5 ?

loop_
_geom_bond_atom_site_label_1
_geom_bond_atom_site_label_2
_geom_bond_site_symmetry_2
_geom_bond_distance
_geom_bond_publ_flag
C1 O1 . 1.3683(16) ?
C1 C2 . 1.3842(18) ?
C1 C6 . 1.3876(19) ?
C2 C3 . 1.3919(17) ?
C2 H2 . 0.9500 ?
C3 C4 . 1.4158(17) ?
C3 C8 . 1.4719(17) ?
C4 C5 . 1.4089(17) ?
C4 C17 . 1.4649(17) ?
C5 O6 . 1.3628(15) ?
C5 C6 . 1.3890(18) ?
C6 H6 . 0.9500 ?
O1 C7 . 1.4242(18) ?
C7 H7A . 0.9800 ?
C7 H7B . 0.9800 ?
C7 H7C . 0.9800 ?
C8 C9 . 1.3345(18) ?
C8 H8 . 0.9500 ?
C9 C10 . 1.4623(17) ?
C9 H9 . 0.9500 ?
C10 C11 . 1.3917(18) ?
C10 C15 . 1.4012(17) ?
C11 C12 . 1.3857(18) ?
C11 H11 . 0.9500 ?
C12 C13 . 1.3853(18) ?
C12 H12 . 0.9500 ?
C13 O2 . 1.3676(15) ?
C13 C14 . 1.3913(18) ?
C14 C15 . 1.3768(18) ?
C14 H14 . 0.9500 ?
C15 H15 . 0.9500 ?
O2 C16 . 1.4242(17) ?
C16 H16A . 0.9800 ?
C16 H16B . 0.9800 ?
C16 H16C . 0.9800 ?
C17 N1 . 1.2742(17) ?
C17 H17 . 0.9500 ?
N1 O3 . 1.4291(14) ?
O3 C18 . 1.4144(16) ?
C18 C19 . 1.515(2) ?
C18 H18A . 0.9900 ?
C18 H18B . 0.9900 ?
C19 O4 . 1.1962(17) ?
C19 O5 . 1.3362(15) ?
O5 C20 . 1.4565(17) ?
C20 C21 . 1.498(2) ?
C20 H20A . 0.9900 ?
C20 H20B . 0.9900 ?
C21 H21A . 0.9800 ?
C21 H21B . 0.9800 ?
C21 H21C . 0.9800 ?
O6 C22 . 1.4302(15) ?
C22 H22A . 0.9800 ?
C22 H22B . 0.9800 ?
C22 H22C . 0.9800 ?

loop_
_geom_hbond_atom_site_label_D
_geom_hbond_atom_site_label_H
_geom_hbond_atom_site_label_A
_geom_hbond_site_symmetry_A
_geom_hbond_distance_DH
_geom_hbond_distance_HA
_geom_hbond_distance_DA
_geom_hbond_angle_DHA
C22 H22C N1 3_657 0.98 2.61 3.5633(19) 165.6
C14 H14 O5 2_656 0.95 2.55 3.4834(16) 165.9

loop_
_geom_torsion_atom_site_label_1
_geom_torsion_atom_site_label_2
_geom_torsion_atom_site_label_3
_geom_torsion_atom_site_label_4
_geom_torsion_site_symmetry_1
_geom_torsion_site_symmetry_2
_geom_torsion_site_symmetry_3
_geom_torsion_site_symmetry_4
_geom_torsion
_geom_torsion_publ_flag
O1 C1 C2 C3 . . . . 177.99(12) ?
C6 C1 C2 C3 . . . . -1.2(2) ?
C1 C2 C3 C4 . . . . -0.4(2) ?
C1 C2 C3 C8 . . . . -177.58(12) ?
C2 C3 C4 C5 . . . . 1.62(18) ?
C8 C3 C4 C5 . . . . 178.74(11) ?
C2 C3 C4 C17 . . . . -175.79(12) ?
C8 C3 C4 C17 . . . . 1.32(19) ?
C3 C4 C5 O6 . . . . 178.79(11) ?
C17 C4 C5 O6 . . . . -3.61(17) ?
C3 C4 C5 C6 . . . . -1.41(18) ?
C17 C4 C5 C6 . . . . 176.20(12) ?
O1 C1 C6 C5 . . . . -177.70(13) ?
C2 C1 C6 C5 . . . . 1.4(2) ?
O6 C5 C6 C1 . . . . 179.69(12) ?
C4 C5 C6 C1 . . . . -0.1(2) ?
C2 C1 O1 C7 . . . . -179.36(14) ?
C6 C1 O1 C7 . . . . -0.2(2) ?
C2 C3 C8 C9 . . . . -33.37(19) ?
C4 C3 C8 C9 . . . . 149.49(13) ?
C3 C8 C9 C10 . . . . 173.69(12) ?
C8 C9 C10 C11 . . . . 171.46(13) ?
C8 C9 C10 C15 . . . . -11.6(2) ?
C15 C10 C11 C12 . . . . -0.5(2) ?
C9 C10 C11 C12 . . . . 176.62(13) ?
C10 C11 C12 C13 . . . . -1.2(2) ?
C11 C12 C13 O2 . . . . -177.91(13) ?
C11 C12 C13 C14 . . . . 1.9(2) ?
O2 C13 C14 C15 . . . . 178.88(12) ?
C12 C13 C14 C15 . . . . -0.9(2) ?
C13 C14 C15 C10 . . . . -0.8(2) ?
C11 C10 C15 C14 . . . . 1.4(2) ?
C9 C10 C15 C14 . . . . -175.53(13) ?
C12 C13 O2 C16 . . . . 8.9(2) ?
C14 C13 O2 C16 . . . . -170.87(13) ?
C5 C4 C17 N1 . . . . 158.35(13) ?
C3 C4 C17 N1 . . . . -24.2(2) ?
C4 C17 N1 O3 . . . . 178.31(11) ?
C17 N1 O3 C18 . . . . -174.86(11) ?
N1 O3 C18 C19 . . . . 72.08(14) ?
O3 C18 C19 O4 . . . . 5.7(2) ?
O3 C18 C19 O5 . . . . -174.87(11) ?
O4 C19 O5 C20 . . . . 4.5(2) ?
C18 C19 O5 C20 . . . . -174.88(12) ?
C19 O5 C20 C21 . . . . 176.76(12) ?
C6 C5 O6 C22 . . . . 3.90(18) ?
C4 C5 O6 C22 . . . . -176.29(11) ?

_cod_database_fobs_code 1564690
